data_9004521
loop_
_publ_author_name
'Vasil'ev, V. I.'
'Pervukhina, N. V.'
'Romanenko, G. V.'
'Magarill, S. A.'
'Borisov, S. V.'

_publ_section_title
;
 New data on the mercury oxide-chloride mineral poyarkovite: The second
 find, and crystal-structure determination
;
_journal_name_full 'The Canadian Mineralogist'
_journal_page_first 119
_journal_page_last 126
_journal_volume 37
_journal_year 1999
_chemical_formula_sum 'Cl Hg3 O'
_chemical_name_mineral Poyarkovite
_space_group_IT_number 15
_symmetry_space_group_name_Hall '-C 2yc'
_symmetry_space_group_name_H-M 'C 1 2/c 1'
_cell_angle_alpha 90
_cell_angle_beta 110.82
_cell_angle_gamma 90
_cell_length_a 19.009
_cell_length_b 9.018
_cell_length_c 16.848
_cell_formula_units_Z 24
_cell_volume 2699.547
_database_code_amcsd 0005596
_exptl_crystal_density_diffrn 9.643
_cod_original_formula_sum 'Hg3 Cl O'
_cod_database_code 9004521

loop_
_space_group_symop_operation_xyz
x,y,z
1/2+x,1/2+y,z
x,-y,1/2+z
1/2+x,1/2-y,1/2+z
-x,y,1/2-z
1/2-x,1/2+y,1/2-z
-x,-y,-z
1/2-x,1/2-y,-z

loop_
_atom_site_aniso_label
_atom_site_aniso_U_11
_atom_site_aniso_U_22
_atom_site_aniso_U_33
_atom_site_aniso_U_12
_atom_site_aniso_U_13
_atom_site_aniso_U_23
Hg1 0.01500 0.00800 0.02100 0.00100 0.00300 -0.00100
Hg2 0.03300 0.01000 0.02200 -0.00100 0.01000 -0.00100
Hg3 0.01600 0.02100 0.00700 -0.00500 0.00700 0.00200
Hg4 0.02400 0.02200 0.00800 0.00000 0.00900 -0.00200
Hg5 0.00800 0.02100 0.02400 -0.00700 0.00100 -0.00500
Hg6 0.01300 0.05100 0.02500 0.02200 -0.00500 -0.01100
Hg7 0.02200 0.00900 0.04100 0.00100 0.00800 -0.00200
Hg8 0.00500 0.05700 0.03200 -0.00800 0.00400 -0.01400
Hg9 0.01500 0.02400 0.00800 -0.00400 0.00500 -0.00200
Cl1 0.04000 0.03900 0.03600 -0.00100 0.02400 0.00200
Cl2 0.02100 0.00500 0.01100 -0.00800 0.00600 -0.00400
Cl3 0.03500 0.00600 0.02900 -0.00800 0.01200 0.00100
O1 0.00900 0.02100 0.00700 -0.00500 0.00100 -0.00400
O2 0.03300 0.03300 0.01900 -0.00400 0.00300 -0.00400
O3 0.01300 0.01500 0.02700 -0.00900 0.01000 -0.00500

loop_
_atom_site_label
_atom_site_fract_x
_atom_site_fract_y
_atom_site_fract_z
_atom_site_U_iso_or_equiv
Hg1 0.66370 0.13010 0.86570 0.01600
Hg2 0.66350 -0.14760 0.84390 0.02200
Hg3 0.83490 0.11990 0.97220 0.01400
Hg4 0.82750 0.12540 0.81980 0.01700
Hg5 0.90380 0.46200 0.96400 0.01900
Hg6 0.76670 0.51620 0.89130 0.03300
Hg7 0.01520 0.13810 0.01160 0.02500
Hg8 0.93200 0.01440 0.20210 0.03200
Hg9 0.01110 0.37400 0.17920 0.01500
Cl1 0.85010 0.81270 0.01850 0.03600
Cl2 0.96930 0.30660 0.84720 0.01300
Cl3 0.66730 0.28630 0.71330 0.02300
O1 0.00980 0.36250 0.05500 0.01300
O2 0.66640 0.33330 0.90640 0.03000
O3 0.66770 0.60600 0.81050 0.01800

loop_
_cod_related_entry_id
_cod_related_entry_database
_cod_related_entry_code
1 AMCSD 0005596
